data_7015290
loop_
_publ_author_name
'Forni\'es, Juan'
'Sicilia, Violeta'
'Casas, Jos\'e M'
'Mart\'in, Antonio'
'L\'opez, Jos\'e A'
'Larraz, Carmen'
'Borja, Pilar'
'Ovejero, Carmen'

_publ_section_title
;
 Pt-Ag clusters and their neutral mononuclear Pt(II) starting
 complexes: structural and luminescence studies.
;
_journal_issue 12
_journal_name_full 'Dalton transactions (Cambridge, England : 2003)'
_journal_page_first 2898
_journal_page_last 2912
_journal_paper_doi 10.1039/c0dt01451f
_journal_volume 40
_journal_year 2011
_chemical_formula_sum 'C42 H44 Ag2 Cl2 N4 O10 Pt2 S4'
_chemical_formula_weight 1569.87
_chemical_name_systematic
;
?
;
_space_group_IT_number 12
_symmetry_cell_setting monoclinic
_symmetry_space_group_name_Hall '-C 2y'
_symmetry_space_group_name_H-M 'C 1 2/m 1'
_atom_sites_solution_hydrogens geom
_atom_sites_solution_primary direct
_atom_sites_solution_secondary difmap
_audit_creation_method SHELXL-97
_cell_angle_alpha 90.00
_cell_angle_beta 95.918(2)
_cell_angle_gamma 90.00
_cell_formula_units_Z 2
_cell_length_a 15.0861(4)
_cell_length_b 20.0925(6)
_cell_length_c 8.0443(2)
_cell_measurement_reflns_used 8028
_cell_measurement_temperature 101(2)
_cell_measurement_theta_max 28.7233
_cell_measurement_theta_min 4.1902
_cell_volume 2425.37(11)
_computing_cell_refinement
;
CrysAlis RED, Oxford Diffraction Ltd.,
Version 1.171.33.55 (release 05-01-2010 CrysAlis171 .NET)
(compiled Jan 5 2010,16:28:46)
;
_computing_data_collection
;
CrysAlis CCD, Oxford Diffraction Ltd.,
Version 1.171.33.55 (release 05-01-2010 CrysAlis171 .NET)
(compiled Jan 5 2010,16:28:46)
;
_computing_data_reduction
;
CrysAlis RED, Oxford Diffraction Ltd.,
Version 1.171.33.55 (release 05-01-2010 CrysAlis171 .NET)
(compiled Jan 5 2010,16:28:46)
;
_computing_structure_refinement 'SHELXL-97 (Sheldrick, 1997)'
_computing_structure_solution 'SHELXS-97 (Sheldrick, 1990)'
_diffrn_ambient_temperature 101(2)
_diffrn_detector_area_resol_mean 16.0655
_diffrn_measured_fraction_theta_full 0.993
_diffrn_measured_fraction_theta_max 0.908
_diffrn_measurement_details
;
1 omega -92.00 -2.00 1.0000 50.0000
omega____ theta____ kappa____ phi______ frames
- -19.9615 -77.0000 -90.0000 90

2 omega 63.00 89.00 1.0000 50.0000
omega____ theta____ kappa____ phi______ frames
- 22.1490 77.0000 -60.0000 26

3 omega -39.00 53.00 1.0000 50.0000
omega____ theta____ kappa____ phi______ frames
- 22.1490 -77.0000 90.0000 92

4 omega -9.00 16.00 1.0000 50.0000
omega____ theta____ kappa____ phi______ frames
- 22.1490 77.0000 -60.0000 25

5 omega -92.00 13.00 1.0000 50.0000
omega____ theta____ kappa____ phi______ frames
- -19.9615 -77.0000 120.0000 105

6 omega -93.00 12.00 1.0000 50.0000
omega____ theta____ kappa____ phi______ frames
- -19.9615 -37.0000 -30.0000 105

7 omega -102.00 -32.00 1.0000 50.0000
omega____ theta____ kappa____ phi______ frames
- -19.9615 179.0000 -90.0000 70

8 omega 34.00 59.00 1.0000 50.0000
omega____ theta____ kappa____ phi______ frames
- 22.1490 179.0000 -90.0000 25

9 omega 34.00 102.00 1.0000 50.0000
omega____ theta____ kappa____ phi______ frames
- 22.1490 179.0000 0.0000 68

;
_diffrn_measurement_device_type 'Xcalibur, Sapphire3'
_diffrn_measurement_method 'w scan'
_diffrn_orient_matrix_UB_11 0.0268077000
_diffrn_orient_matrix_UB_12 -0.0290483000
_diffrn_orient_matrix_UB_13 0.0088147000
_diffrn_orient_matrix_UB_21 0.0374942000
_diffrn_orient_matrix_UB_22 0.0197275000
_diffrn_orient_matrix_UB_23 0.0284366000
_diffrn_orient_matrix_UB_31 -0.0104317000
_diffrn_orient_matrix_UB_32 -0.0036735000
_diffrn_orient_matrix_UB_33 0.0835084000
_diffrn_radiation_monochromator graphite
_diffrn_radiation_source 'Enhance (Mo) X-ray Source'
_diffrn_radiation_type MoK\a
_diffrn_radiation_wavelength 0.71073
_diffrn_reflns_av_R_equivalents 0.0569
_diffrn_reflns_av_sigmaI/netI 0.0497
_diffrn_reflns_limit_h_max 20
_diffrn_reflns_limit_h_min -20
_diffrn_reflns_limit_k_max 27
_diffrn_reflns_limit_k_min -26
_diffrn_reflns_limit_l_max 10
_diffrn_reflns_limit_l_min -10
_diffrn_reflns_number 12390
_diffrn_reflns_theta_full 25.00
_diffrn_reflns_theta_max 28.72
_diffrn_reflns_theta_min 4.20
_exptl_absorpt_coefficient_mu 6.887
_exptl_absorpt_correction_T_max 0.7246
_exptl_absorpt_correction_T_min 0.3003
_exptl_absorpt_correction_type multi-scan
_exptl_absorpt_process_details
;
CrysAlis RED, Oxford Diffraction Ltd.,
Version 1.171.33.55 (release 05-01-2010 CrysAlis171 .NET)
(compiled Jan 5 2010,16:28:46)
Empirical absorption correction using spherical harmonics,
implemented in SCALE3 ABSPACK scaling algorithm.
;
_exptl_crystal_colour red
_exptl_crystal_density_diffrn 2.150
_exptl_crystal_density_method 'not measured'
_exptl_crystal_description plate
_exptl_crystal_F_000 1504
_exptl_crystal_size_max 0.23
_exptl_crystal_size_mid 0.11
_exptl_crystal_size_min 0.05
_refine_diff_density_max 3.543
_refine_diff_density_min -2.156
_refine_diff_density_rms 0.240
_refine_ls_extinction_method none
_refine_ls_goodness_of_fit_ref 1.078
_refine_ls_hydrogen_treatment constr
_refine_ls_matrix_type full
_refine_ls_number_parameters 178
_refine_ls_number_reflns 2935
_refine_ls_number_restraints 28
_refine_ls_restrained_S_all 1.081
_refine_ls_R_factor_all 0.0641
_refine_ls_R_factor_gt 0.0475
_refine_ls_shift/su_max 0.000
_refine_ls_shift/su_mean 0.000
_refine_ls_structure_factor_coef Fsqd
_refine_ls_weighting_details 'calc w=1/[\s^2^(Fo^2^)+(0.0295P)^2^+53.9212P] where P=(Fo^2^+2Fc^2^)/3'
_refine_ls_weighting_scheme calc
_refine_ls_wR_factor_gt 0.0897
_refine_ls_wR_factor_ref 0.0947
_reflns_number_gt 2500
_reflns_number_total 2935
_reflns_threshold_expression >2sigma(I)
_cod_data_source_file c0dt01451f.txt
_cod_data_source_block 3
_cod_original_cell_volume 2425.38(11)
_cod_original_sg_symbol_H-M C2/m
_cod_database_code 7015290

loop_
_symmetry_equiv_pos_as_xyz
'x, y, z'
'-x, y, -z'
'x+1/2, y+1/2, z'
'-x+1/2, y+1/2, -z'
'-x, -y, -z'
'x, -y, z'
'-x+1/2, -y+1/2, -z'
'x+1/2, -y+1/2, z'

loop_
_atom_site_label
_atom_site_type_symbol
_atom_site_fract_x
_atom_site_fract_y
_atom_site_fract_z
_atom_site_U_iso_or_equiv
_atom_site_adp_type
_atom_site_occupancy
_atom_site_symmetry_multiplicity
_atom_site_calc_flag
_atom_site_refinement_flags
_atom_site_disorder_assembly
_atom_site_disorder_group
Pt Pt 0.00454(2) 0.5000 0.19891(4) 0.01797(12) Uani 1 2 d S . .
Ag Ag 0.0000 0.42436(4) 0.5000 0.0536(4) Uani 1 2 d S . .
S S -0.11654(12) 0.42810(11) 0.2397(2) 0.0277(4) Uani 1 1 d . A .
N1 N 0.1053(4) 0.5668(3) 0.1813(7) 0.0158(12) Uani 0.50 1 d P A 1
N2 N -0.2579(5) 0.5000 0.3089(10) 0.025(2) Uani 1 2 d S . .
C1 C 0.1053(4) 0.5668(3) 0.1813(7) 0.0158(12) Uani 0.50 1 d P A 2
C2 C 0.1020(5) 0.6341(4) 0.1719(8) 0.0207(15) Uani 1 1 d . . .
H2 H 0.0467 0.6562 0.1763 0.025 Uiso 1 1 calc R A 1
C3 C 0.1788(5) 0.6714(4) 0.1559(8) 0.0235(15) Uani 1 1 d . A .
H3 H 0.1748 0.7186 0.1514 0.028 Uiso 1 1 calc R . .
C4 C 0.2596(5) 0.6417(4) 0.1467(8) 0.0228(15) Uani 1 1 d . . .
H4 H 0.3110 0.6678 0.1344 0.027 Uiso 1 1 calc R A .
C5 C 0.2656(4) 0.5712(4) 0.1556(8) 0.0197(15) Uani 1 1 d . A .
C6 C 0.1872(4) 0.5355(4) 0.1734(7) 0.0183(14) Uani 1 1 d . . .
C7 C 0.3463(4) 0.5338(4) 0.1387(8) 0.0233(15) Uani 1 1 d . . .
H7 H 0.4002 0.5570 0.1275 0.028 Uiso 1 1 calc R A .
C8 C -0.1763(6) 0.5000 0.2708(12) 0.022(2) Uani 1 2 d S . .
C9 C -0.3098(5) 0.4398(5) 0.3308(10) 0.037(2) Uani 1 1 d D . .
H9A H -0.2935 0.4180 0.4401 0.045 Uiso 1 1 calc R A 1
H9B H -0.3062 0.4073 0.2391 0.045 Uiso 1 1 calc R A 1
C10 C -0.4018(8) 0.4755(6) 0.321(2) 0.032(4) Uani 0.50 1 d PDU . 1
H10A H -0.4378 0.4603 0.2186 0.038 Uiso 0.50 1 calc PR . 1
H10B H -0.4326 0.4603 0.4175 0.038 Uiso 0.50 1 calc PR . 1
C10' C -0.3979(9) 0.4547(8) 0.400(2) 0.035(4) Uani 0.50 1 d PDU . 2
H10C H -0.3991 0.4366 0.5138 0.043 Uiso 0.50 1 calc PR . 2
H10D H -0.4489 0.4366 0.3262 0.043 Uiso 0.50 1 calc PR . 2
O1 O 0.0402(7) 0.3124(5) 0.5052(13) 0.032(3) Uani 0.50 1 d P . .
C11 C 0.0000 0.2551(6) 0.5000 0.053(4) Uani 1 2 d SD . .
C12 C -0.0939(9) 0.2401(11) 0.503(2) 0.039(4) Uani 0.50 1 d PDU . .
H12A H -0.1028 0.1919 0.4959 0.059 Uiso 0.50 1 calc PR A .
H12B H -0.1282 0.2616 0.4076 0.059 Uiso 0.50 1 calc PR . .
H12C H -0.1141 0.2567 0.6071 0.059 Uiso 0.50 1 calc PR . .
C13 C 0.0692(13) 0.2026(10) 0.506(3) 0.048(5) Uani 0.50 1 d PDU . .
H13A H 0.0406 0.1588 0.5021 0.072 Uiso 0.50 1 calc PR A .
H13B H 0.1089 0.2068 0.6100 0.072 Uiso 0.50 1 calc PR . .
H13C H 0.1038 0.2075 0.4103 0.072 Uiso 0.50 1 calc PR . .
Cl Cl 0.0000 0.19557(12) 1.0000 0.0219(5) Uani 1 2 d S . .
O2 O 0.0637(6) 0.1554(5) 1.0950(9) 0.080(3) Uani 1 1 d . . .
O3 O 0.0443(4) 0.2359(3) 0.8874(6) 0.0287(12) Uani 1 1 d . . .

loop_
_atom_site_aniso_label
_atom_site_aniso_U_11
_atom_site_aniso_U_22
_atom_site_aniso_U_33
_atom_site_aniso_U_23
_atom_site_aniso_U_13
_atom_site_aniso_U_12
Pt 0.00858(16) 0.0336(2) 0.01114(16) 0.000 -0.00158(11) 0.000
Ag 0.1071(10) 0.0174(5) 0.0268(4) 0.000 -0.0394(5) 0.000
S 0.0174(8) 0.0476(13) 0.0170(8) -0.0074(8) -0.0033(6) 0.0066(8)
N1 0.015(3) 0.022(3) 0.010(3) -0.002(2) -0.003(2) 0.007(3)
N2 0.015(4) 0.041(6) 0.019(4) 0.000 -0.004(3) 0.000
C1 0.015(3) 0.022(3) 0.010(3) -0.002(2) -0.003(2) 0.007(3)
C2 0.020(3) 0.025(4) 0.017(3) -0.005(3) -0.001(3) 0.010(3)
C3 0.026(4) 0.023(4) 0.020(3) -0.003(3) -0.001(3) -0.001(3)
C4 0.017(3) 0.031(4) 0.019(3) -0.001(3) 0.000(3) -0.002(3)
C5 0.012(3) 0.033(4) 0.013(3) -0.002(3) -0.001(2) -0.001(3)
C6 0.016(3) 0.028(4) 0.010(3) -0.001(3) -0.005(2) -0.001(3)
C7 0.011(3) 0.033(4) 0.025(3) 0.000(3) -0.001(2) -0.004(3)
C8 0.009(4) 0.039(6) 0.018(4) 0.000 -0.003(3) 0.000
C9 0.019(4) 0.063(6) 0.030(4) -0.004(4) 0.003(3) -0.016(4)
C10 0.026(5) 0.038(6) 0.034(5) -0.001(4) 0.011(4) -0.010(4)
C10' 0.036(5) 0.040(6) 0.033(5) 0.001(4) 0.013(4) -0.003(4)
O1 0.044(6) 0.027(6) 0.025(5) 0.002(5) 0.004(5) 0.005(5)
C11 0.131(15) 0.023(7) 0.006(5) 0.000 0.010(6) 0.000
C12 0.040(6) 0.043(6) 0.036(5) -0.002(4) 0.008(4) 0.004(5)
C13 0.049(6) 0.051(6) 0.045(6) 0.000(5) 0.007(4) 0.001(5)
Cl 0.0270(12) 0.0189(12) 0.0202(11) 0.000 0.0039(9) 0.000
O2 0.107(7) 0.092(6) 0.044(4) 0.032(4) 0.028(4) 0.075(6)
O3 0.029(3) 0.029(3) 0.030(3) 0.003(2) 0.013(2) -0.001(2)

loop_
_atom_type_symbol
_atom_type_description
_atom_type_scat_dispersion_real
_atom_type_scat_dispersion_imag
_atom_type_scat_source
C C 0.0033 0.0016 'International Tables Vol C Tables 4.2.6.8 and 6.1.1.4'
H H 0.0000 0.0000 'International Tables Vol C Tables 4.2.6.8 and 6.1.1.4'
Ag Ag -0.8971 1.1015 'International Tables Vol C Tables 4.2.6.8 and 6.1.1.4'
Cl Cl 0.1484 0.1585 'International Tables Vol C Tables 4.2.6.8 and 6.1.1.4'
N N 0.0061 0.0033 'International Tables Vol C Tables 4.2.6.8 and 6.1.1.4'
O O 0.0106 0.0060 'International Tables Vol C Tables 4.2.6.8 and 6.1.1.4'
Pt Pt -1.7033 8.3905 'International Tables Vol C Tables 4.2.6.8 and 6.1.1.4'
S S 0.1246 0.1234 'International Tables Vol C Tables 4.2.6.8 and 6.1.1.4'

loop_
_geom_angle_atom_site_label_1
_geom_angle_atom_site_label_2
_geom_angle_atom_site_label_3
_geom_angle
_geom_angle_site_symmetry_1
_geom_angle_site_symmetry_3
_geom_angle_publ_flag
N1 Pt C1 82.1(3) . 6_565 ?
N1 Pt N1 82.1(3) . 6_565 ?
C1 Pt N1 0.0(4) 6_565 6_565 ?
N1 Pt S 174.86(16) . . ?
C1 Pt S 101.43(17) 6_565 . ?
N1 Pt S 101.43(17) 6_565 . ?
N1 Pt S 101.43(17) . 6_565 ?
C1 Pt S 174.86(16) 6_565 6_565 ?
N1 Pt S 174.86(16) 6_565 6_565 ?
S Pt S 74.82(10) . 6_565 ?
N1 Pt Ag 78.07(16) . 5_566 ?
C1 Pt Ag 119.31(15) 6_565 5_566 ?
N1 Pt Ag 119.31(15) 6_565 5_566 ?
S Pt Ag 96.89(5) . 5_566 ?
S Pt Ag 58.38(4) 6_565 5_566 ?
N1 Pt Ag 119.31(15) . . ?
C1 Pt Ag 78.07(16) 6_565 . ?
N1 Pt Ag 78.07(16) 6_565 . ?
S Pt Ag 58.38(4) . . ?
S Pt Ag 96.89(5) 6_565 . ?
Ag Pt Ag 64.04(3) 5_566 . ?
N1 Pt Pt 83.44(15) . 5_565 ?
C1 Pt Pt 83.44(15) 6_565 5_565 ?
N1 Pt Pt 83.44(15) 6_565 5_565 ?
S Pt Pt 100.61(4) . 5_565 ?
S Pt Pt 100.61(4) 6_565 5_565 ?
Ag Pt Pt 147.750(16) 5_566 5_565 ?
Ag Pt Pt 147.750(16) . 5_565 ?
O1 Ag O1 30.0(5) 2_556 . ?
O1 Ag S 101.3(3) 2_556 2_556 ?
O1 Ag S 81.9(3) . 2_556 ?
O1 Ag S 81.9(3) 2_556 . ?
O1 Ag S 101.3(3) . . ?
S Ag S 176.69(11) 2_556 . ?
O1 Ag Pt 119.9(3) 2_556 5_566 ?
O1 Ag Pt 121.7(3) . 5_566 ?
S Ag Pt 51.35(5) 2_556 5_566 ?
S Ag Pt 126.43(5) . 5_566 ?
O1 Ag Pt 121.7(3) 2_556 . ?
O1 Ag Pt 119.9(3) . . ?
S Ag Pt 126.43(5) 2_556 . ?
S Ag Pt 51.35(5) . . ?
Pt Ag Pt 115.96(3) 5_566 . ?
O1 Ag Ag 165.0(3) 2_556 5_566 ?
O1 Ag Ag 165.0(3) . 5_566 ?
S Ag Ag 88.34(5) 2_556 5_566 ?
S Ag Ag 88.34(5) . 5_566 ?
Pt Ag Ag 57.979(16) 5_566 5_566 ?
Pt Ag Ag 57.979(16) . 5_566 ?
C8 S Pt 86.1(3) . . ?
C8 S Ag 103.1(3) . . ?
Pt S Ag 70.27(5) . . ?
C2 N1 C6 118.4(6) . . ?
C2 N1 Pt 129.5(5) . . ?
C6 N1 Pt 112.1(5) . . ?
C8 N2 C9 124.1(4) . . ?
C8 N2 C9 124.1(4) . 6_565 ?
C9 N2 C9 111.8(9) . 6_565 ?
N1 C2 C3 121.0(6) . . ?
N1 C2 H2 119.5 . . ?
C3 C2 H2 119.5 . . ?
C4 C3 C2 121.5(7) . . ?
C4 C3 H3 119.3 . . ?
C2 C3 H3 119.3 . . ?
C3 C4 C5 119.1(7) . . ?
C3 C4 H4 120.4 . . ?
C5 C4 H4 120.4 . . ?
C6 C5 C4 117.7(6) . . ?
C6 C5 C7 118.0(7) . . ?
C4 C5 C7 124.3(6) . . ?
N1 C6 C5 122.3(7) . . ?
N1 C6 C6 116.8(4) . 6_565 ?
C5 C6 C6 120.7(4) . 6_565 ?
C7 C7 C5 121.3(4) 6_565 . ?
C7 C7 H7 119.4 6_565 . ?
C5 C7 H7 119.4 . . ?
N2 C8 S 123.6(3) . 6_565 ?
N2 C8 S 123.6(3) . . ?
S C8 S 112.7(5) 6_565 . ?
N2 C9 C10' 112.3(9) . . ?
N2 C9 C10 95.6(8) . . ?
C10' C9 C10 28.3(7) . . ?
N2 C9 H9A 112.6 . . ?
C10' C9 H9A 84.8 . . ?
C10 C9 H9A 112.6 . . ?
N2 C9 H9B 112.6 . . ?
C10' C9 H9B 121.2 . . ?
C10 C9 H9B 112.6 . . ?
H9A C9 H9B 110.1 . . ?
C10 C10 C9 117.4(6) 6_565 . ?
C10 C10 H10A 107.9 6_565 . ?
C9 C10 H10A 107.9 . . ?
C10 C10 H10B 107.9 6_565 . ?
C9 C10 H10B 107.9 . . ?
H10A C10 H10B 107.2 . . ?
C9 C10' C10' 101.4(7) . 6_565 ?
C9 C10' H10C 111.5 . . ?
C10' C10' H10C 111.5 6_565 . ?
C9 C10' H10D 111.5 . . ?
C10' C10' H10D 111.5 6_565 . ?
H10C C10' H10D 109.3 . . ?
O1 O1 C11 62.4(5) 2_556 . ?
O1 O1 C12 119.1(7) 2_556 2_556 ?
C11 O1 C12 56.9(7) . 2_556 ?
O1 O1 Ag 75.0(3) 2_556 . ?
C11 O1 Ag 137.3(8) . . ?
C12 O1 Ag 165.3(9) 2_556 . ?
O1 C11 O1 55.3(11) . 2_556 ?
O1 C11 C12 129.5(12) . . ?
O1 C11 C12 74.5(10) 2_556 . ?
O1 C11 C12 74.5(10) . 2_556 ?
O1 C11 C12 129.5(12) 2_556 2_556 ?
C12 C11 C12 156(2) . 2_556 ?
O1 C11 C13 163.0(12) . 2_556 ?
O1 C11 C13 107.8(10) 2_556 2_556 ?
C12 C11 C13 33.6(10) . 2_556 ?
C12 C11 C13 122.5(17) 2_556 2_556 ?
O1 C11 C13 107.8(10) . . ?
O1 C11 C13 163.0(12) 2_556 . ?
C12 C11 C13 122.5(17) . . ?
C12 C11 C13 33.6(10) 2_556 . ?
C13 C11 C13 89.2(19) 2_556 . ?
C11 C12 H12A 109.5 . . ?
C11 C12 H12B 109.5 . . ?
H12A C12 H12B 109.5 . . ?
C11 C12 H12C 109.5 . . ?
H12A C12 H12C 109.5 . . ?
H12B C12 H12C 109.5 . . ?
C11 C13 H13A 109.5 . . ?
C11 C13 H13B 109.5 . . ?
H13A C13 H13B 109.5 . . ?
C11 C13 H13C 109.5 . . ?
H13A C13 H13C 109.5 . . ?
H13B C13 H13C 109.5 . . ?
O2 Cl O2 110.5(9) 2_557 . ?
O2 Cl O3 108.4(4) 2_557 . ?
O2 Cl O3 109.2(4) . . ?
O2 Cl O3 109.2(4) 2_557 2_557 ?
O2 Cl O3 108.4(4) . 2_557 ?
O3 Cl O3 111.0(5) . 2_557 ?

loop_
_geom_bond_atom_site_label_1
_geom_bond_atom_site_label_2
_geom_bond_distance
_geom_bond_site_symmetry_2
_geom_bond_publ_flag
Pt N1 2.044(6) . ?
Pt C1 2.044(6) 6_565 ?
Pt N1 2.044(6) 6_565 ?
Pt S 2.378(2) . ?
Pt S 2.378(2) 6_565 ?
Pt Ag 2.8661(6) 5_566 ?
Pt Ag 2.8661(6) . ?
Pt Pt 3.1890(7) 5_565 ?
Ag O1 2.328(11) 2_556 ?
Ag O1 2.328(11) . ?
Ag S 2.5930(17) 2_556 ?
Ag S 2.5930(17) . ?
Ag Pt 2.8661(6) 5_566 ?
Ag Ag 3.0394(18) 5_566 ?
S C8 1.735(5) . ?
N1 C2 1.355(10) . ?
N1 C6 1.393(9) . ?
N2 C8 1.299(12) . ?
N2 C9 1.462(10) . ?
N2 C9 1.462(10) 6_565 ?
C2 C3 1.398(10) . ?
C2 H2 0.9500 . ?
C3 C4 1.366(10) . ?
C3 H3 0.9500 . ?
C4 C5 1.420(11) . ?
C4 H4 0.9500 . ?
C5 C6 1.404(9) . ?
C5 C7 1.448(10) . ?
C6 C6 1.427(15) 6_565 ?
C7 C7 1.359(15) 6_565 ?
C7 H7 0.9500 . ?
C8 S 1.735(5) 6_565 ?
C9 C10' 1.520(12) . ?
C9 C10 1.557(11) . ?
C9 H9A 0.9900 . ?
C9 H9B 0.9900 . ?
C10 C10 0.99(2) 6_565 ?
C10 H10A 0.9900 . ?
C10 H10B 0.9900 . ?
C10' C10' 1.82(3) 6_565 ?
C10' H10C 0.9900 . ?
C10' H10D 0.9900 . ?
O1 O1 1.21(2) 2_556 ?
O1 C11 1.300(15) . ?
O1 C12 1.67(2) 2_556 ?
C11 O1 1.300(15) 2_556 ?
C11 C12 1.451(14) . ?
C11 C12 1.451(14) 2_556 ?
C11 C13 1.481(15) 2_556 ?
C11 C13 1.481(15) . ?
C12 H12A 0.9800 . ?
C12 H12B 0.9800 . ?
C12 H12C 0.9800 . ?
C13 H13A 0.9800 . ?
C13 H13B 0.9800 . ?
C13 H13C 0.9800 . ?
Cl O2 1.416(7) 2_557 ?
Cl O2 1.416(7) . ?
Cl O3 1.431(5) . ?
Cl O3 1.431(5) 2_557 ?
